data_9013299
loop_
_publ_author_name
'Bindi, L.'
'Menchetti, S.'

_publ_section_title
;
 Adding further complexity to the polybasite structure: The role of Ag in the
 B layer of the -M2a2b2c polytype
;
_journal_name_full 'American Mineralogist'
_journal_page_first 151
_journal_page_last 155
_journal_paper_doi 10.2138/am.2009.3034
_journal_volume 94
_journal_year 2009
_chemical_compound_source 'Gowganda, Timiskaming District, Ontario, Canada'
_chemical_formula_sum 'Ag31 As0.203 Cu S22 Sb3.797'
_chemical_name_mineral Polybasite
_space_group_IT_number 15
_symmetry_space_group_name_Hall '-C 2yc'
_symmetry_space_group_name_H-M 'C 1 2/c 1'
_cell_angle_alpha 90
_cell_angle_beta 90.045
_cell_angle_gamma 90
_cell_length_a 26.2625
_cell_length_b 15.1623
_cell_length_c 24.1061
_cell_formula_units_Z 8
_cell_volume 9599.044
_database_code_amcsd 0004814
_exptl_crystal_density_diffrn 6.353
_cod_original_formula_sum 'Ag31 Sb3.797 As.203 Cu S22'
_cod_database_code 9013299

loop_
_space_group_symop_operation_xyz
x,y,z
1/2+x,1/2+y,z
x,-y,1/2+z
1/2+x,1/2-y,1/2+z
-x,y,1/2-z
1/2-x,1/2+y,1/2-z
-x,-y,-z
1/2-x,1/2-y,-z

loop_
_atom_site_aniso_label
_atom_site_aniso_U_11
_atom_site_aniso_U_22
_atom_site_aniso_U_33
_atom_site_aniso_U_12
_atom_site_aniso_U_13
_atom_site_aniso_U_23
Ag1 0.03270 0.03110 0.05110 -0.00650 -0.01230 0.00810
Ag2 0.02740 0.06340 0.07430 -0.00310 -0.00970 0.00710
Ag3 0.04840 0.06870 0.07600 -0.02760 -0.01010 0.03110
Ag4 0.05130 0.05250 0.06240 0.00410 -0.00180 -0.00600
Ag5 0.07530 0.02800 0.05420 -0.00110 0.02930 -0.00230
Ag6 0.03720 0.03910 0.03900 -0.00400 0.01120 0.00300
Ag7 0.05150 0.04780 0.04750 -0.00040 0.00290 -0.00670
Ag8 0.03620 0.03600 0.04940 -0.00770 0.00020 0.00140
Ag9 0.06400 0.05590 0.07200 0.02450 -0.00210 -0.01330
Ag10 0.02360 0.02780 0.05130 -0.00630 -0.00920 0.01010
Ag11 0.04130 0.04090 0.06700 -0.00610 0.00160 0.00330
Ag12 0.10900 0.03230 0.06100 -0.00950 0.01690 0.00980
Ag13 0.02680 0.07430 0.05350 0.00050 0.00360 -0.01530
Ag14 0.04080 0.22300 0.04850 -0.02550 -0.00320 0.00600
Ag15 0.05680 0.09200 0.04370 0.00920 0.01270 0.00150
Ag16 0.05600 0.07550 0.05280 0.01930 -0.01440 -0.02560
Ag17 0.06670 0.04640 0.04150 0.00570 0.01540 -0.00530
Ag18 0.03180 0.11500 0.05880 0.00290 0.00360 0.03300
Ag19 0.06200 0.02160 0.05280 -0.01640 -0.02110 0.00310
Ag20 0.06170 0.06010 0.03230 0.00900 0.00710 0.01350
Ag21 0.06850 0.04370 0.05150 0.02440 0.00830 0.01780
Ag22 0.07660 0.09200 0.03930 -0.04180 -0.00240 -0.02080
Ag23 0.08750 0.04810 0.08500 0.02510 -0.04340 -0.01580
Ag24 0.12900 0.07760 0.03380 0.07620 -0.00180 -0.00530
Ag25 0.14900 0.08890 0.03310 -0.08990 0.02440 -0.01380
Ag26 0.16900 0.05260 0.04160 -0.05350 -0.00440 0.00750
Ag27 0.09380 0.05230 0.06490 -0.04050 0.03280 -0.02740
Ag28 0.13700 0.05080 0.03820 0.00650 -0.01990 0.01050
Ag29 0.21200 0.06280 0.05150 0.07300 -0.03500 -0.01440
Ag30 0.03780 0.12800 0.03700 0.01070 -0.00190 0.00830
Cu1 0.02700 0.04000 0.01060 0.00000 0.00300 0.00000
Cu2 0.08300 0.04800 0.04100 0.00000 0.00500 0.00000
Ag31 0.03610 0.02590 0.01210 0.00240 -0.00380 0.00130

loop_
_atom_site_label
_atom_site_fract_x
_atom_site_fract_y
_atom_site_fract_z
_atom_site_occupancy
_atom_site_U_iso_or_equiv
Ag1 0.03327 0.14640 0.05460 1.00000 0.03830
Ag2 0.04445 0.36054 0.06736 1.00000 0.05500
Ag3 0.04223 0.63232 0.06985 1.00000 0.06450
Ag4 0.03034 0.86010 0.05625 1.00000 0.05540
Ag5 0.16433 0.00350 0.07374 1.00000 0.05250
Ag6 0.18503 0.50161 0.05040 1.00000 0.03840
Ag7 0.28760 0.10213 0.05265 1.00000 0.04890
Ag8 0.28421 0.37824 0.06417 1.00000 0.04050
Ag9 0.28850 0.62833 0.06437 1.00000 0.06400
Ag10 0.28749 0.89934 0.05738 1.00000 0.03430
Ag11 0.43058 0.25118 0.05742 1.00000 0.04970
Ag12 0.41698 0.74589 0.06314 1.00000 0.06740
Ag13 0.16001 0.00609 0.19907 1.00000 0.05150
Ag14 0.34452 0.03120 0.18207 1.00000 0.10400
Ag15 0.46082 0.01050 0.19473 1.00000 0.06410
Ag16 0.09767 0.19270 0.19874 1.00000 0.06140
Ag17 0.22634 0.17236 0.19506 1.00000 0.05150
Ag18 0.41210 0.20910 0.18771 1.00000 0.06860
Ag19 0.05189 0.37802 0.19629 1.00000 0.04550
Ag20 0.17386 0.37652 0.19196 1.00000 0.05140
Ag21 0.29023 0.36011 0.19436 1.00000 0.05460
Ag22 0.40168 0.41630 0.19268 1.00000 0.06920
Ag23 0.06027 0.63451 0.19421 1.00000 0.07340
Ag24 0.18830 0.62930 0.18616 1.00000 0.08030
Ag25 0.31375 0.60684 0.19060 1.00000 0.09040
Ag26 0.46793 0.59306 0.18465 1.00000 0.08780
Ag27 0.02228 0.90307 0.18651 1.00000 0.07030
Ag28 0.13263 0.80886 0.19465 1.00000 0.07550
Ag29 0.26130 0.84400 0.19240 1.00000 0.10890
Ag30 0.41349 0.80080 0.18820 1.00000 0.06770
Sb1 0.16697 0.24560 0.04547 1.00000 0.02550
Sb2 0.16603 0.75682 0.04761 0.94000 0.02480
As2 0.16603 0.75682 0.04761 0.06000 0.02480
Sb3 0.42090 -0.00620 0.04553 0.88700 0.02110
As3 0.42090 -0.00620 0.04553 0.11300 0.02110
Sb4 0.41117 0.50116 0.04664 0.97000 0.02300
As4 0.41117 0.50116 0.04664 0.03000 0.02300
Cu1 0.00000 0.24220 0.25000 1.00000 0.02580
Cu2 0.00000 0.75470 0.25000 1.00000 0.05700
Ag31 0.24397 0.50475 0.24931 1.00000 0.02470
S1 0.11900 0.14080 0.09770 1.00000 0.02840
S2 0.13410 0.37620 0.09270 1.00000 0.02590
S3 0.24630 0.23490 0.09640 1.00000 0.02220
S4 0.13510 0.62800 0.09300 1.00000 0.02340
S5 0.11961 0.86350 0.10330 1.00000 0.02100
S6 0.24540 0.75800 0.09690 1.00000 0.02460
S7 0.49740 -0.00550 0.10360 1.00000 0.02510
S8 0.37770 0.11780 0.08850 1.00000 0.02330
S9 0.37940 0.37460 0.09570 1.00000 0.02640
S10 0.49517 0.50190 0.08730 1.00000 0.02650
S11 0.37779 0.61520 0.10860 1.00000 0.01790
S12 0.37470 0.88600 0.09840 1.00000 0.02340
S13 0.22953 -0.00510 -0.00020 1.00000 0.03080
S14 0.49060 0.77340 0.00090 1.00000 0.04700
S15 0.07430 0.01620 0.23280 1.00000 0.02800
S16 0.24780 0.00360 0.15270 1.00000 0.02740
S17 0.00240 0.25550 0.16100 1.00000 0.02050
S18 0.32870 0.22610 0.23140 1.00000 0.03010
S19 0.10040 0.50420 0.23240 1.00000 0.02960
S20 0.24750 0.49360 0.14980 1.00000 0.02320
S21 0.00060 0.74040 0.16100 1.00000 0.03530
S22 0.33180 0.75360 0.23534 1.00000 0.02140

loop_
_cod_related_entry_id
_cod_related_entry_database
_cod_related_entry_code
1 AMCSD 0004814
